data_2011217
loop_
_publ_author_name
'Audebrand, Nathalie'
'Lou\"er, Daniel'

_publ_section_title
;
 Cerous sodium nitrate monohydrate, Na~2~Ce(NO~3~)~5~&#x00B7;H~2~O
;
_journal_issue 8
_journal_name_full 'Acta Crystallographica Section C'
_journal_page_first 913
_journal_page_last 915
_journal_paper_doi 10.1107/S0108270100006211
_journal_volume 56
_journal_year 2000
_chemical_formula_iupac 'Na2 Ce (N O3)5 , H2 O'
_chemical_formula_moiety 'Na2 Ce (N O3)5 , H2 O'
_chemical_formula_sum 'Ce N5 Na2 O16'
_chemical_formula_weight 512.15
_chemical_name_common 'Cerous sodium nitrate monohydrate'
_chemical_name_systematic
;
disodium cerium pentanitrate monohydrate
;
_space_group_IT_number 13
_symmetry_cell_setting monoclinic
_symmetry_space_group_name_Hall '-P 2yc'
_symmetry_space_group_name_H-M 'P 1 2/c 1'
_cell_angle_alpha 90.00
_cell_angle_beta 90.657(10)
_cell_angle_gamma 90.00
_cell_formula_units_Z 8
_cell_length_a 21.387(5)
_cell_length_b 7.9328(10)
_cell_length_c 15.184(3)
_cell_measurement_reflns_used 25
_cell_measurement_temperature 293(2)
_cell_measurement_theta_max 13.65
_cell_measurement_theta_min 7.98
_cell_volume 2575.9(9)
_computing_cell_refinement 'CAD-4 Software'
_computing_data_collection 'CAD-4 Software (Enraf-Nonius, 1989)'
_computing_data_reduction 'MolEN (Fair, 1990)'
_computing_molecular_graphics 'DIAMOND (Brandenburg, 1999)'
_computing_publication_material SHELXL97
_computing_structure_refinement 'SHELXL97 (Sheldrick, 1997)'
_computing_structure_solution 'SHELXS97 (Sheldrick, 1990)'
_diffrn_ambient_temperature 293(2)
_diffrn_measured_fraction_theta_full .94
_diffrn_measured_fraction_theta_max .94
_diffrn_measurement_device_type 'Enraf-Nonius CAD4'
_diffrn_measurement_method \q/2\q
_diffrn_radiation_monochromator graphite
_diffrn_radiation_source 'fine-focus sealed tube'
_diffrn_radiation_type MoK\a
_diffrn_radiation_wavelength .71073
_diffrn_reflns_av_R_equivalents .013
_diffrn_reflns_av_sigmaI/netI .046
_diffrn_reflns_limit_h_max 30
_diffrn_reflns_limit_h_min 0
_diffrn_reflns_limit_k_max 11
_diffrn_reflns_limit_k_min 0
_diffrn_reflns_limit_l_max 21
_diffrn_reflns_limit_l_min -21
_diffrn_reflns_number 7649
_diffrn_reflns_theta_full 29.97
_diffrn_reflns_theta_max 29.97
_diffrn_reflns_theta_min 1.90
_diffrn_standards_decay_% -1.7
_diffrn_standards_interval_time 60
_diffrn_standards_number 3
_exptl_absorpt_coefficient_mu 3.711
_exptl_absorpt_correction_T_max .999
_exptl_absorpt_correction_T_min .860
_exptl_absorpt_correction_type \y-scan
_exptl_absorpt_process_details '(North et al., 1968)'
_exptl_crystal_colour colourless
_exptl_crystal_density_diffrn 2.641
_exptl_crystal_density_method 'not measured'
_exptl_crystal_description rod-like
_exptl_crystal_F_000 1944
_exptl_crystal_size_max .25
_exptl_crystal_size_mid .23
_exptl_crystal_size_min .13
_refine_diff_density_max .869
_refine_diff_density_min -1.845
_refine_ls_extinction_method none
_refine_ls_goodness_of_fit_ref 1.032
_refine_ls_hydrogen_treatment undef
_refine_ls_matrix_type full
_refine_ls_number_parameters 434
_refine_ls_number_reflns 7469
_refine_ls_number_restraints 0
_refine_ls_restrained_S_all 1.032
_refine_ls_R_factor_all .088
_refine_ls_R_factor_gt .026
_refine_ls_shift/su_max .001
_refine_ls_shift/su_mean .000
_refine_ls_structure_factor_coef Fsqd
_refine_ls_weighting_details 'w = 1/[\s^2^(Fo^2^)+(0.0237P)^2^+2.1991P] where P=(Fo^2^+2Fc^2^)/3'
_refine_ls_weighting_scheme calc
_refine_ls_wR_factor_ref .062
_reflns_number_gt 4530
_reflns_number_total 7469
_reflns_threshold_expression I>2\s(I)
_cod_data_source_file gs1089.cif
_cod_data_source_block I
_cod_depositor_comments
;
The following automatic conversions were performed:

'_refine_ls_weighting_scheme' value 'calc w =
1/[\s^2^(Fo^2^)+(0.0237P)^2^+2.1991P] where P=(Fo^2^+2Fc^2^)/3' was
changed to 'calc'. New tag '_refine_ls_weighting_details' was
created. The value of the new tag was set to 'w =
1/[\s^2^(Fo^2^)+(0.0237P)^2^+2.1991P] where P=(Fo^2^+2Fc^2^)/3'.

Automatic conversion script
Id: cif_fix_values 3143 2015-03-26 13:38:13Z robertas 
;
_cod_original_cell_volume 2575.9(10)
_cod_original_sg_symbol_H-M P2/c
_cod_database_code 2011217
_cod_database_fobs_code 2011217

loop_
_symmetry_equiv_pos_as_xyz
'x, y, z'
'-x, y, -z+1/2'
'-x, -y, -z'
'x, -y, z-1/2'

loop_
_atom_site_label
_atom_site_fract_x
_atom_site_fract_y
_atom_site_fract_z
_atom_site_U_iso_or_equiv
_atom_site_adp_type
_atom_site_calc_flag
_atom_site_refinement_flags
_atom_site_occupancy
_atom_site_disorder_assembly
_atom_site_disorder_group
_atom_site_type_symbol
Ce1 0 .17065(4) 0.25 .01618(6) Uani d S 1 . . Ce
Ce2 0.249106(10) .16716(3) 0.255223(12) .01612(5) Uani d . 1 . . Ce
Ce3 0.5 .14735(4) 0.25 .01696(7) Uani d S 1 . . Ce
Na1 0.11990(9) .2362(2) -0.02622(10) .0360(4) Uani d . 1 . . Na
Na2 0.37229(8) -.1883(2) 0.03513(10) .0319(4) Uani d . 1 . . Na
Na3 0.12714(8) -.34097(18) 0.15745(10) .0270(3) Uani d . 1 . . Na
Na4 0.39153(11) -.3361(2) 0.37929(12) .0473(5) Uani d . 1 . . Na
N1 0.07071(14) -.0190(4) 0.10803(19) .0221(6) Uani d . 1 . . N
N2 0.37832(14) .3504(4) 0.28229(19) .0192(6) Uani d . 1 . . N
N3 0.12448(14) .0463(4) 0.33686(18) .0184(6) Uani d . 1 . . N
N4 0.24963(15) -.1471(4) 0.14161(18) .0233(7) Uani d . 1 . . N
N5 0.42147(14) -.1604(4) 0.20958(19) .0217(6) Uani d . 1 . . N
N6 0.50259(15) -.2523(4) -0.0555(2) .0251(7) Uani d . 1 . . N
N7 0.18212(14) .4883(4) 0.31166(19) .0209(6) Uani d . 1 . . N
N8 0.32073(14) .0214(4) -0.10062(19) .0213(6) Uani d . 1 . . N
N9 0.00337(14) .4795(4) 0.36912(19) .0235(6) Uani d . 1 . . N
N10 0.24538(15) .2864(4) 0.06700(19) .0252(7) Uani d . 1 . . N
O11 0.05516(12) -.0908(3) 0.17905(16) .0232(6) Uani d . 1 . . O
O12 0.05342(13) .1314(3) 0.09758(17) .0280(6) Uani d . 1 . . O
O13 0.10251(14) -.0915(4) 0.05318(17) .0355(7) Uani d . 1 . . O
O21 0.37574(12) .1997(3) 0.25375(16) .0216(5) Uani d . 1 . . O
O23 0.43059(12) .4155(3) 0.29366(17) .0241(6) Uani d . 1 . . O
O22 0.32910(12) .4257(3) 0.29805(17) .0258(6) Uani d . 1 . . O
O33 0.17461(12) .0014(4) 0.37078(16) .0261(6) Uani d . 1 . . O
O32 0.12533(11) .1496(3) 0.27272(15) .0200(5) Uani d . 1 . . O
O31 0.07353(11) -.0093(4) 0.36231(16) .0249(6) Uani d . 1 . . O
O41 0.20529(12) -.1151(3) 0.19457(16) .0249(6) Uani d . 1 . . O
O43 0.24911(16) -.2717(4) 0.09509(19) .0405(8) Uani d . 1 . . O
O42 0.29442(12) -.0437(3) 0.14051(16) .0252(6) Uani d . 1 . . O
O51 0.43978(12) -.1276(4) 0.28802(16) .0252(6) Uani d . 1 . . O
O52 0.43524(12) -.0537(3) 0.15093(15) .0236(6) Uani d . 1 . . O
O53 0.39269(14) -.2884(4) 0.19201(19) .0349(7) Uani d . 1 . . O
O61 0.54295(13) -.3032(4) -0.10940(16) .0296(6) Uani d . 1 . . O
O62 0.45971(13) -.1569(3) -0.08481(17) .0283(6) Uani d . 1 . . O
O63 0.50483(15) -.2937(4) 0.02254(16) .0392(8) Uani d . 1 . . O
O71 0.19345(13) .4537(3) 0.23202(15) .0256(6) Uani d . 1 . . O
O72 0.20317(12) .3871(3) 0.36918(16) .0250(6) Uani d . 1 . . O
O73 0.15167(13) .6136(4) 0.33073(17) .0292(6) Uani d . 1 . . O
O81 0.30417(13) -.0974(3) 0.33051(16) .0252(6) Uani d . 1 . . O
O82 0.30290(13) .1303(3) 0.40846(16) .0248(6) Uani d . 1 . . O
O83 0.35377(13) .0883(4) -0.04397(17) .0291(6) Uani d . 1 . . O
O91 0.04320(12) .4535(3) 0.18121(17) .0265(6) Uani d . 1 . . O
O92 0.04546(12) .3666(3) 0.37011(17) .0265(6) Uani d . 1 . . O
O93 -0.00795(14) .6064(4) 0.08574(18) .0356(7) Uani d . 1 . . O
O101 0.19973(13) .2029(4) 0.09794(17) .0286(6) Uani d . 1 . . O
O102 0.29000(13) .3207(4) 0.11870(16) .0277(6) Uani d . 1 . . O
O103 0.24508(15) .3314(4) -0.00982(17) .0428(9) Uani d . 1 . . O
OW1 0.12746(12) .5297(3) 0.01812(16) .0275(6) Uani d . 1 . . O
OW2 0.37203(14) -.4833(4) 0.00160(18) .0351(7) Uani d . 1 . . O

loop_
_atom_site_aniso_label
_atom_site_aniso_U_11
_atom_site_aniso_U_22
_atom_site_aniso_U_33
_atom_site_aniso_U_12
_atom_site_aniso_U_13
_atom_site_aniso_U_23
Ce1 .01322(15) .01731(14) .01802(13) 0 .00035(10) 0
Ce2 .01347(10) .01838(10) .01651(10) .00046(7) .00001(7) -.00048(7)
Ce3 .01418(15) .01948(15) .01722(13) 0 .00006(10) 0
Na1 .0456(11) .0345(9) .0278(8) -.0077(8) .0009(7) -.0037(7)
Na2 .0393(10) .0340(9) .0222(7) .0044(8) -.0046(6) -.0012(7)
Na3 .0300(9) .0221(8) .0287(8) -.0034(6) -.0027(6) .0010(6)
Na4 .0810(16) .0236(9) .0375(10) .0014(9) .0109(10) .0004(7)
N1 .0202(16) .0255(16) .0206(14) .0016(13) -.0012(12) -.0011(12)
N2 .0194(15) .0187(15) .0195(12) -.0003(11) .0007(11) .0034(11)
N3 .0159(14) .0203(15) .0191(13) .0011(11) .0011(11) -.0023(11)
N4 .0277(17) .0239(17) .0184(14) -.0004(13) .0001(12) -.0017(12)
N5 .0205(16) .0200(16) .0244(14) .0027(12) -.0031(12) -.0012(12)
N6 .0264(18) .0259(17) .0230(15) -.0024(13) .0003(13) .0005(13)
N7 .0207(16) .0169(14) .0252(14) -.0008(12) .0018(12) -.0003(12)
N8 .0166(15) .0275(16) .0199(14) .0020(13) .0015(11) -.0002(13)
N9 .0247(17) .0239(16) .0219(14) .0000(13) .0033(12) .0014(13)
N10 .0256(18) .0295(18) .0206(14) .0095(14) .0016(13) .0003(13)
O11 .0244(14) .0230(14) .0222(13) -.0016(11) .0015(10) .0032(10)
O12 .0314(16) .0242(14) .0284(13) .0076(12) .0044(11) .0055(11)
O13 .0416(18) .0386(17) .0264(14) .0104(14) .0096(12) -.0071(13)
O21 .0205(12) .0184(11) .0259(12) .0016(12) .0015(9) -.0017(12)
O23 .0156(13) .0227(14) .0339(14) -.0034(11) -.0030(10) -.0026(11)
O22 .0187(14) .0264(14) .0323(14) .0063(11) .0019(11) -.0027(11)
O33 .0158(13) .0366(15) .0259(13) .0043(12) -.0020(10) .0061(12)
O32 .0195(13) .0210(13) .0197(11) -.0009(10) .0010(10) .0051(9)
O31 .0164(13) .0359(15) .0227(12) -.0037(12) .0029(10) .0044(12)
O41 .0192(13) .0304(14) .0253(13) -.0036(11) .0045(10) -.0025(11)
O43 .051(2) .0312(17) .0397(17) -.0070(15) .0063(15) -.0140(14)
O42 .0210(14) .0292(15) .0256(13) -.0031(11) .0029(11) -.0015(11)
O51 .0254(14) .0311(14) .0189(12) -.0056(12) -.0039(10) .0030(11)
O52 .0255(14) .0262(14) .0189(12) -.0030(11) -.0023(10) .0031(10)
O53 .0423(19) .0198(14) .0424(16) -.0099(13) -.0129(14) .0006(12)
O61 .0257(15) .0395(16) .0238(12) .0069(13) .0038(11) .0026(12)
O62 .0270(15) .0279(15) .0301(14) .0062(11) .0013(11) .0020(11)
O63 .0463(19) .052(2) .0190(13) .0038(16) .0032(13) .0065(14)
O71 .0330(16) .0262(14) .0175(12) .0069(12) .0027(10) .0010(10)
O72 .0284(15) .0269(13) .0195(12) .0069(12) -.0020(10) .0030(11)
O73 .0363(17) .0208(13) .0305(14) .0083(12) .0058(12) -.0011(11)
O81 .0278(15) .0266(14) .0212(12) -.0001(12) -.0055(11) -.0048(11)
O82 .0283(15) .0230(13) .0231(12) .0069(12) -.0042(10) -.0036(11)
O83 .0314(16) .0303(15) .0253(13) -.0040(13) -.0077(11) -.0063(11)
O91 .0213(14) .0279(15) .0301(14) -.0042(11) -.0034(11) .0026(11)
O92 .0222(14) .0240(13) .0331(14) .0056(11) -.0039(11) -.0033(11)
O93 .0414(18) .0261(15) .0391(16) -.0048(14) -.0025(13) .0145(13)
O101 .0238(14) .0353(15) .0267(13) -.0039(13) -.0037(11) .0031(12)
O102 .0242(14) .0339(15) .0250(13) -.0038(12) -.0002(10) .0015(12)
O103 .045(2) .064(2) .0200(13) .0134(17) .0041(12) .0156(15)
OW1 .0280(15) .0315(16) .0231(13) .0006(12) .0014(11) -.0024(11)
OW2 .0366(17) .0304(16) .0385(15) -.0012(14) .0085(12) -.0043(13)

loop_
_atom_type_symbol
_atom_type_description
_atom_type_scat_dispersion_real
_atom_type_scat_dispersion_imag
_atom_type_scat_source
Ce Ce -.2486 2.6331 'International Tables Vol C Tables 4.2.6.8 and 6.1.1.4'
Na Na .0362 .0249 'International Tables Vol C Tables 4.2.6.8 and 6.1.1.4'
N N .0061 .0033 'International Tables Vol C Tables 4.2.6.8 and 6.1.1.4'
O O .0106 .0060 'International Tables Vol C Tables 4.2.6.8 and 6.1.1.4'

loop_
_geom_angle_atom_site_label_1
_geom_angle_atom_site_label_2
_geom_angle_atom_site_label_3
_geom_angle_site_symmetry_1
_geom_angle_site_symmetry_3
_geom_angle
_geom_angle_publ_flag
O92 Ce1 O92 . 2 105.88(12) no
O92 Ce1 O12 . . 122.27(9) no
O92 Ce1 O12 2 . 67.01(8) no
O92 Ce1 O12 . 2 67.01(8) no
O92 Ce1 O12 2 2 122.27(9) no
O12 Ce1 O12 . 2 166.34(12) no
O92 Ce1 O11 . . 126.82(8) no
O92 Ce1 O11 2 . 110.70(8) no
O12 Ce1 O11 . . 48.61(8) no
O12 Ce1 O11 2 . 118.24(8) no
O92 Ce1 O11 . 2 110.70(8) no
O92 Ce1 O11 2 2 126.82(8) no
O12 Ce1 O11 . 2 118.24(8) no
O12 Ce1 O11 2 2 48.61(8) no
O11 Ce1 O11 . 2 75.53(11) no
O92 Ce1 O91 . . 68.75(8) no
O92 Ce1 O91 2 . 48.73(8) no
O12 Ce1 O91 . . 65.96(8) no
O12 Ce1 O91 2 . 127.52(8) no
O11 Ce1 O91 . . 110.33(8) no
O11 Ce1 O91 2 . 173.32(8) no
O92 Ce1 O91 . 2 48.73(8) no
O92 Ce1 O91 2 2 68.75(8) no
O12 Ce1 O91 . 2 127.52(8) no
O12 Ce1 O91 2 2 65.96(8) no
O11 Ce1 O91 . 2 173.32(8) no
O11 Ce1 O91 2 2 110.33(8) no
O91 Ce1 O91 . 2 64.03(11) no
O92 Ce1 O32 . 2 119.48(7) no
O92 Ce1 O32 2 2 65.28(7) no
O12 Ce1 O32 . 2 108.84(8) no
O12 Ce1 O32 2 2 70.27(8) no
O11 Ce1 O32 . 2 110.43(7) no
O11 Ce1 O32 2 2 63.50(7) no
O91 Ce1 O32 . 2 110.64(7) no
O91 Ce1 O32 2 2 75.62(7) no
O92 Ce1 O32 . . 65.28(7) no
O92 Ce1 O32 2 . 119.48(7) no
O12 Ce1 O32 . . 70.27(8) no
O12 Ce1 O32 2 . 108.84(8) no
O11 Ce1 O32 . . 63.50(7) no
O11 Ce1 O32 2 . 110.43(7) no
O91 Ce1 O32 . . 75.62(7) no
O91 Ce1 O32 2 . 110.64(8) no
O32 Ce1 O32 2 . 172.96(10) no
O92 Ce1 O31 . 2 166.73(8) no
O92 Ce1 O31 2 2 70.22(8) no
O12 Ce1 O31 . 2 68.67(8) no
O12 Ce1 O31 2 2 103.79(8) no
O11 Ce1 O31 . 2 65.52(8) no
O11 Ce1 O31 2 2 65.27(8) no
O91 Ce1 O31 . 2 113.66(8) no
O91 Ce1 O31 2 2 119.46(8) no
O32 Ce1 O31 2 2 47.25(7) no
O32 Ce1 O31 . 2 127.89(7) no
O92 Ce1 O31 . . 70.22(8) no
O92 Ce1 O31 2 . 166.73(8) no
O12 Ce1 O31 . . 103.79(8) no
O12 Ce1 O31 2 . 68.67(8) no
O11 Ce1 O31 . . 65.27(8) no
O11 Ce1 O31 2 . 65.52(8) no
O91 Ce1 O31 . . 119.46(8) no
O91 Ce1 O31 2 . 113.66(8) no
O32 Ce1 O31 2 . 127.89(7) no
O32 Ce1 O31 . . 47.25(7) no
O31 Ce1 O31 2 . 116.44(11) no
O102 Ce2 O71 . . 68.51(8) no
O102 Ce2 O41 . . 104.37(8) no
O71 Ce2 O41 . . 123.08(8) no
O102 Ce2 O82 . . 128.66(9) no
O71 Ce2 O82 . . 114.73(8) no
O41 Ce2 O82 . . 112.08(8) no
O102 Ce2 O42 . . 68.45(9) no
O71 Ce2 O42 . . 130.24(8) no
O41 Ce2 O42 . . 49.09(8) no
O82 Ce2 O42 . . 111.18(8) no
O102 Ce2 O101 . . 49.37(8) no
O71 Ce2 O101 . . 66.45(8) no
O41 Ce2 O101 . . 68.17(9) no
O82 Ce2 O101 . . 177.53(8) no
O42 Ce2 O101 . . 66.99(9) no
O102 Ce2 O72 . . 110.28(9) no
O71 Ce2 O72 . . 48.56(7) no
O41 Ce2 O72 . . 131.63(8) no
O82 Ce2 O72 . . 69.72(8) no
O42 Ce2 O72 . . 178.71(8) no
O101 Ce2 O72 . . 112.07(8) no
O102 Ce2 O81 . . 124.66(8) no
O71 Ce2 O81 . . 162.30(7) no
O41 Ce2 O81 . . 68.17(8) no
O82 Ce2 O81 . . 48.50(7) no
O42 Ce2 O81 . . 67.35(8) no
O101 Ce2 O81 . . 130.57(8) no
O72 Ce2 O81 . . 113.83(8) no
O102 Ce2 O32 . . 116.90(8) no
O71 Ce2 O32 . . 66.63(8) no
O41 Ce2 O32 . . 68.59(7) no
O82 Ce2 O32 . . 109.56(8) no
O42 Ce2 O32 . . 114.20(8) no
O101 Ce2 O32 . . 72.87(8) no
O72 Ce2 O32 . . 66.05(8) no
O81 Ce2 O32 . . 110.61(8) no
O102 Ce2 O21 . . 66.41(8) no
O71 Ce2 O21 . . 111.85(8) no
O41 Ce2 O21 . . 115.78(7) no
O82 Ce2 O21 . . 65.68(8) no
O42 Ce2 O21 . . 71.17(7) no
O101 Ce2 O21 . . 111.92(8) no
O72 Ce2 O21 . . 108.63(8) no
O81 Ce2 O21 . . 69.03(8) no
O32 Ce2 O21 . . 174.26(7) no
O102 Ce2 O33 . . 163.19(8) no
O71 Ce2 O33 . . 103.92(8) no
O41 Ce2 O33 . . 66.41(8) no
O82 Ce2 O33 . . 67.97(8) no
O42 Ce2 O33 . . 110.19(8) no
O101 Ce2 O33 . . 114.07(8) no
O72 Ce2 O33 . . 70.95(8) no
O81 Ce2 O33 . . 66.48(8) no
O32 Ce2 O33 . . 47.34(7) no
O21 Ce2 O33 . . 129.86(7) no
O102 Ce2 O22 . . 67.62(8) no
O71 Ce2 O22 . . 70.15(8) no
O41 Ce2 O22 . . 162.12(7) no
O82 Ce2 O22 . . 66.65(8) no
O42 Ce2 O22 . . 113.68(8) no
O101 Ce2 O22 . . 112.30(8) no
O72 Ce2 O22 . . 65.71(8) no
O81 Ce2 O22 . . 102.48(8) no
O32 Ce2 O22 . . 129.19(7) no
O21 Ce2 O22 . . 46.64(7) no
O33 Ce2 O22 . . 125.18(8) no
O52 Ce3 O52 . 2_655 103.76(11) no
O52 Ce3 O51 . . 49.34(7) no
O52 Ce3 O51 2_655 . 67.44(8) no
O52 Ce3 O51 . 2_655 67.44(8) no
O52 Ce3 O51 2_655 2_655 49.34(7) no
O51 Ce3 O51 . 2_655 66.04(12) no
O52 Ce3 O61 . 4_556 160.88(8) no
O52 Ce3 O61 2_655 4_556 68.72(8) no
O51 Ce3 O61 . 4_556 112.58(8) no
O51 Ce3 O61 2_655 4_556 113.98(8) no
O52 Ce3 O61 . 3_655 68.72(8) no
O52 Ce3 O61 2_655 3_655 160.88(8) no
O51 Ce3 O61 . 3_655 113.98(8) no
O51 Ce3 O61 2_655 3_655 112.58(8) no
O61 Ce3 O61 4_556 3_655 123.75(13) no
O52 Ce3 O62 . 4_556 112.88(8) no
O52 Ce3 O62 2_655 4_556 69.29(8) no
O51 Ce3 O62 . 4_556 69.39(8) no
O51 Ce3 O62 2_655 4_556 113.55(8) no
O61 Ce3 O62 4_556 4_556 48.27(8) no
O61 Ce3 O62 3_655 4_556 129.70(8) no
O52 Ce3 O62 . 3_655 69.29(8) no
O52 Ce3 O62 2_655 3_655 112.88(8) no
O51 Ce3 O62 . 3_655 113.55(8) no
O51 Ce3 O62 2_655 3_655 69.39(8) no
O61 Ce3 O62 4_556 3_655 129.70(8) no
O61 Ce3 O62 3_655 3_655 48.27(8) no
O62 Ce3 O62 4_556 3_655 176.74(11) no
O52 Ce3 O23 . 2_655 129.80(8) no
O52 Ce3 O23 2_655 2_655 109.84(8) no
O51 Ce3 O23 . 2_655 175.52(8) no
O51 Ce3 O23 2_655 2_655 109.48(8) no
O61 Ce3 O23 4_556 2_655 68.76(8) no
O61 Ce3 O23 3_655 2_655 67.31(8) no
O62 Ce3 O23 4_556 2_655 113.36(8) no
O62 Ce3 O23 3_655 2_655 63.79(8) no
O52 Ce3 O23 . . 109.84(8) no
O52 Ce3 O23 2_655 . 129.80(8) no
O51 Ce3 O23 . . 109.48(8) no
O51 Ce3 O23 2_655 . 175.52(8) no
O61 Ce3 O23 4_556 . 67.31(8) no
O61 Ce3 O23 3_655 . 68.76(8) no
O62 Ce3 O23 4_556 . 63.79(8) no
O62 Ce3 O23 3_655 . 113.36(8) no
O23 Ce3 O23 2_655 . 74.99(11) no
O52 Ce3 O21 . 2_655 127.28(8) no
O52 Ce3 O21 2_655 2_655 65.43(8) no
O51 Ce3 O21 . 2_655 128.69(8) no
O51 Ce3 O21 2_655 2_655 68.46(8) no
O61 Ce3 O21 4_556 2_655 66.90(8) no
O61 Ce3 O21 3_655 2_655 104.31(8) no
O62 Ce3 O21 4_556 2_655 110.22(8) no
O62 Ce3 O21 3_655 2_655 69.24(8) no
O23 Ce3 O21 2_655 2_655 47.42(7) no
O23 Ce3 O21 . 2_655 115.63(7) no
O52 Ce3 O21 . . 65.43(8) no
O52 Ce3 O21 2_655 . 127.28(8) no
O51 Ce3 O21 . . 68.46(8) no
O51 Ce3 O21 2_655 . 128.69(8) no
O61 Ce3 O21 4_556 . 104.31(8) no
O61 Ce3 O21 3_655 . 66.90(8) no
O62 Ce3 O21 4_556 . 69.24(8) no
O62 Ce3 O21 3_655 . 110.22(8) no
O23 Ce3 O21 2_655 . 115.63(7) no
O23 Ce3 O21 . . 47.42(7) no
O21 Ce3 O21 2_655 . 162.30(10) no
OW1 Na1 O12 . . 98.38(10) no
OW1 Na1 O101 . . 81.52(10) no
O12 Na1 O101 . . 78.00(10) no
OW1 Na1 O73 . 4_565 76.85(10) no
O12 Na1 O73 . 4_565 160.25(12) no
O101 Na1 O73 . 4_565 119.48(11) no
OW1 Na1 O31 . 4 148.11(11) no
O12 Na1 O31 . 4 92.45(10) no
O101 Na1 O31 . 4 130.22(11) no
O73 Na1 O31 4_565 4 82.87(9) no
OW1 Na1 O33 . 4 142.66(11) no
O12 Na1 O33 . 4 116.93(11) no
O101 Na1 O33 . 4 93.71(10) no
O73 Na1 O33 4_565 4 73.51(9) no
O31 Na1 O33 4 4 47.55(8) no
OW1 Na1 O103 . . 69.83(10) no
O12 Na1 O103 . . 125.02(10) no
O101 Na1 O103 . . 47.67(8) no
O73 Na1 O103 4_565 . 71.82(9) no
O31 Na1 O103 4 . 126.30(10) no
O33 Na1 O103 4 . 79.63(9) no
OW1 Na1 O93 . 3_565 73.68(10) no
O12 Na1 O93 . 3_565 84.30(10) no
O101 Na1 O93 . 3_565 146.96(11) no
O73 Na1 O93 4_565 3_565 75.96(10) no
O31 Na1 O93 4 3_565 77.71(9) no
O33 Na1 O93 4 3_565 119.24(10) no
O103 Na1 O93 . 3_565 135.56(11) no
OW1 Na1 O13 . . 139.03(10) no
O12 Na1 O13 . . 46.71(8) no
O101 Na1 O13 . . 71.68(10) no
O73 Na1 O13 4_565 . 143.53(10) no
O31 Na1 O13 4 . 66.94(9) no
O33 Na1 O13 4 . 71.08(8) no
O103 Na1 O13 . . 109.51(10) no
O93 Na1 O13 3_565 . 114.62(10) no
OW1 Na1 N10 . . 71.99(10) no
O12 Na1 N10 . . 101.48(10) no
O101 Na1 N10 . . 24.28(8) no
O73 Na1 N10 4_565 . 95.28(10) no
O31 Na1 N10 4 . 134.92(10) no
O33 Na1 N10 4 . 88.56(9) no
O103 Na1 N10 . . 23.61(7) no
O93 Na1 N10 3_565 . 145.66(10) no
O13 Na1 N10 . . 92.32(10) no
OW1 Na1 N3 . 4 152.61(10) no
O12 Na1 N3 . 4 106.84(10) no
O101 Na1 N3 . 4 113.68(10) no
O73 Na1 N3 4_565 4 75.82(9) no
O31 Na1 N3 4 4 23.80(7) no
O33 Na1 N3 4 4 23.82(7) no
O103 Na1 N3 . 4 102.76(10) no
O93 Na1 N3 3_565 4 98.01(9) no
O13 Na1 N3 . 4 68.30(8) no
N10 Na1 N3 . 4 112.14(10) no
OW1 Na1 Na3 . 1_565 23.69(6) no
O12 Na1 Na3 . 1_565 77.98(8) no
O101 Na1 Na3 . 1_565 65.64(8) no
O73 Na1 Na3 4_565 1_565 100.10(8) no
O31 Na1 Na3 4 1_565 159.79(8) no
O33 Na1 Na3 4 1_565 152.49(8) no
O103 Na1 Na3 . 1_565 73.02(8) no
O93 Na1 Na3 3_565 1_565 83.60(7) no
O13 Na1 Na3 . 1_565 115.37(7) no
N10 Na1 Na3 . 1_565 65.04(7) no
N3 Na1 Na3 4 1_565 175.01(8) no
OW2 Na2 O52 . . 125.36(11) no
OW2 Na2 O82 . 4 90.96(11) no
O52 Na2 O82 . 4 143.36(11) no
OW2 Na2 O83 . . 138.33(11) no
O52 Na2 O83 . . 92.52(10) no
O82 Na2 O83 4 . 51.49(9) no
OW2 Na2 O53 . . 83.88(11) no
O52 Na2 O53 . . 51.45(9) no
O82 Na2 O53 4 . 152.36(12) no
O83 Na2 O53 . . 137.66(11) no
OW2 Na2 O42 . . 124.33(11) no
O52 Na2 O42 . . 73.45(9) no
O82 Na2 O42 4 . 90.80(10) no
O83 Na2 O42 . . 79.10(10) no
O53 Na2 O42 . . 70.37(10) no
OW2 Na2 O62 . . 86.87(10) no
O52 Na2 O62 . . 93.83(10) no
O82 Na2 O62 4 . 82.43(10) no
O83 Na2 O62 . . 72.46(9) no
O53 Na2 O62 . . 124.16(11) no
O42 Na2 O62 . . 148.29(11) no
OW2 Na2 N5 . . 105.87(11) no
O52 Na2 N5 . . 26.29(8) no
O82 Na2 N5 4 . 157.85(11) no
O83 Na2 N5 . . 115.32(10) no
O53 Na2 N5 . . 25.30(8) no
O42 Na2 N5 . . 67.91(9) no
O62 Na2 N5 . . 112.22(10) no
OW2 Na2 N8 . . 114.54(11) no
O52 Na2 N8 . . 117.94(11) no
O82 Na2 N8 4 . 26.28(8) no
O83 Na2 N8 . . 25.43(8) no
O53 Na2 N8 . . 156.49(11) no
O42 Na2 N8 . . 86.71(10) no
O62 Na2 N8 . . 73.60(9) no
N5 Na2 N8 . . 139.51(11) no
OW2 Na2 O43 . . 80.93(10) no
O52 Na2 O43 . . 111.81(10) no
O82 Na2 O43 4 . 75.13(10) no
O83 Na2 O43 . . 102.18(11) no
O53 Na2 O43 . . 77.24(10) no
O42 Na2 O43 . . 46.24(8) no
O62 Na2 O43 . . 154.16(10) no
N5 Na2 O43 . . 93.07(10) no
N8 Na2 O43 . . 90.85(10) no
OW2 Na2 O63 . . 73.18(11) no
O52 Na2 O63 . . 69.55(9) no
O82 Na2 O63 4 . 124.85(10) no
O83 Na2 O63 . . 111.00(10) no
O53 Na2 O63 . . 79.57(9) no
O42 Na2 O63 . . 141.88(10) no
O62 Na2 O63 . . 45.24(8) no
N5 Na2 O63 . . 74.84(9) no
N8 Na2 O63 . . 118.60(9) no
O43 Na2 O63 . . 146.76(11) no
OW1 Na3 O71 1_545 1_545 96.84(10) no
OW1 Na3 O91 1_545 1_545 81.50(10) no
O71 Na3 O91 1_545 1_545 84.81(10) no
OW1 Na3 O41 1_545 . 120.32(10) no
O71 Na3 O41 1_545 . 89.46(10) no
O91 Na3 O41 1_545 . 158.01(10) no
OW1 Na3 O11 1_545 . 117.80(10) no
O71 Na3 O11 1_545 . 144.67(10) no
O91 Na3 O11 1_545 . 93.17(10) no
O41 Na3 O11 . . 79.37(9) no
OW1 Na3 O13 1_545 . 77.63(10) no
O71 Na3 O13 1_545 . 155.75(11) no
O91 Na3 O13 1_545 . 117.09(11) no
O41 Na3 O13 . . 73.79(10) no
O11 Na3 O13 . . 50.25(8) no
OW1 Na3 O73 1_545 1_545 144.67(10) no
O71 Na3 O73 1_545 1_545 49.56(8) no
O91 Na3 O73 1_545 1_545 84.38(9) no
O41 Na3 O73 . 1_545 75.82(9) no
O11 Na3 O73 . 1_545 95.11(9) no
O13 Na3 O73 . 1_545 137.25(10) no
OW1 Na3 O43 1_545 . 76.85(9) no
O71 Na3 O43 1_545 . 75.62(10) no
O91 Na3 O43 1_545 . 148.61(11) no
O41 Na3 O43 . . 47.53(8) no
O11 Na3 O43 . . 116.96(10) no
O13 Na3 O43 . . 80.13(10) no
O73 Na3 O43 1_545 . 100.47(10) no
OW1 Na3 N1 1_545 . 99.02(10) no
O71 Na3 N1 1_545 . 160.55(10) no
O91 Na3 N1 1_545 . 108.60(10) no
O41 Na3 N1 . . 72.82(9) no
O11 Na3 N1 . . 25.64(7) no
O13 Na3 N1 . . 24.81(7) no
O73 Na3 N1 1_545 . 116.18(9) no
O43 Na3 N1 . . 97.10(10) no
OW1 Na3 N7 1_545 1_545 120.67(10) no
O71 Na3 N7 1_545 1_545 25.03(8) no
O91 Na3 N7 1_545 1_545 82.12(9) no
O41 Na3 N7 . 1_545 83.74(9) no
O11 Na3 N7 . 1_545 119.72(9) no
O13 Na3 N7 . 1_545 156.58(11) no
O73 Na3 N7 1_545 1_545 24.67(8) no
O43 Na3 N7 . 1_545 89.64(10) no
N1 Na3 N7 . 1_545 140.20(10) no
OW1 Na3 N4 1_545 . 97.93(9) no
O71 Na3 N4 1_545 . 82.97(9) no
O91 Na3 N4 1_545 . 167.61(10) no
O41 Na3 N4 . . 24.12(7) no
O11 Na3 N4 . . 97.97(9) no
O13 Na3 N4 . . 74.59(10) no
O73 Na3 N4 1_545 . 89.22(9) no
O43 Na3 N4 . . 23.47(7) no
N1 Na3 N4 . . 83.75(9) no
N7 Na3 N4 1_545 . 87.64(9) no
OW1 Na3 O93 1_545 1_545 68.79(9) no
O71 Na3 O93 1_545 1_545 127.51(10) no
O91 Na3 O93 1_545 1_545 44.22(8) no
O41 Na3 O93 . 1_545 142.12(10) no
O11 Na3 O93 . 1_545 65.58(9) no
O13 Na3 O93 . 1_545 72.92(9) no
O73 Na3 O93 1_545 1_545 119.55(9) no
O43 Na3 O93 . 1_545 139.85(10) no
N1 Na3 O93 . 1_545 69.36(9) no
N7 Na3 O93 1_545 1_545 125.44(9) no
N4 Na3 O93 . 1_545 146.84(9) no
OW2 Na4 O51 4_546 . 160.57(14) no
OW2 Na4 O83 4_546 4_556 92.82(11) no
O51 Na4 O83 . 4_556 82.33(10) no
OW2 Na4 O23 4_546 1_545 89.67(11) no
O51 Na4 O23 . 1_545 95.42(10) no
O83 Na4 O23 4_556 1_545 177.48(11) no
OW2 Na4 O22 4_546 1_545 80.87(11) no
O51 Na4 O22 . 1_545 116.60(11) no
O83 Na4 O22 4_556 1_545 129.91(12) no
O23 Na4 O22 1_545 1_545 50.20(8) no
OW2 Na4 O63 4_546 2_655 77.99(11) no
O51 Na4 O63 . 2_655 82.82(11) no
O83 Na4 O63 4_556 2_655 84.69(11) no
O23 Na4 O63 1_545 2_655 96.19(11) no
O22 Na4 O63 1_545 2_655 140.18(12) no
OW2 Na4 O81 4_546 . 119.88(12) no
O51 Na4 O81 . . 70.49(10) no
O83 Na4 O81 4_556 . 49.08(8) no
O23 Na4 O81 1_545 . 129.08(11) no
O22 Na4 O81 1_545 . 91.72(10) no
O63 Na4 O81 2_655 . 128.09(11) no
OW2 Na4 O53 4_546 . 148.73(11) no
O51 Na4 O53 . . 47.83(9) no
O83 Na4 O53 4_556 . 112.12(10) no
O23 Na4 O53 1_545 . 65.41(9) no
O22 Na4 O53 1_545 . 68.79(9) no
O63 Na4 O53 2_655 . 121.24(11) no
O81 Na4 O53 . . 69.93(9) no
OW2 Na4 N2 4_546 1_545 82.20(10) no
O51 Na4 N2 . 1_545 109.79(10) no
O83 Na4 N2 4_556 1_545 155.07(13) no
O23 Na4 N2 1_545 1_545 25.24(8) no
O22 Na4 N2 1_545 1_545 25.22(8) no
O63 Na4 N2 2_655 1_545 117.69(11) no
O81 Na4 N2 . 1_545 113.08(11) no
O53 Na4 N2 . 1_545 67.19(9) no
OW2 Na4 N8 4_546 4_556 109.54(11) no
O51 Na4 N8 . 4_556 72.51(9) no
O83 Na4 N8 4_556 4_556 24.20(8) no
O23 Na4 N8 1_545 4_556 153.75(11) no
O22 Na4 N8 1_545 4_556 113.76(11) no
O63 Na4 N8 2_655 4_556 105.02(11) no
O81 Na4 N8 . 4_556 25.18(7) no
O53 Na4 N8 . 4_556 90.08(9) no
N2 Na4 N8 1_545 4_556 137.25(11) no
OW2 Na4 N5 4_546 . 170.72(11) no
O51 Na4 N5 . . 24.17(8) no
O83 Na4 N5 4_556 . 96.42(10) no
O23 Na4 N5 1_545 . 81.08(9) no
O22 Na4 N5 1_545 . 92.54(10) no
O63 Na4 N5 2_655 . 103.61(11) no
O81 Na4 N5 . . 66.52(8) no
O53 Na4 N5 . . 23.78(7) no
N2 Na4 N5 1_545 . 89.06(9) no
N8 Na4 N5 4_556 . 79.05(9) no
O11 N1 O12 . . 117.0(3) no
O11 N1 O13 . . 121.4(3) no
O12 N1 O13 . . 121.6(3) no
O13 N1 Na3 . . 62.13(19) no
O12 N1 Na3 . . 169.2(2) no
O11 N1 Na3 . . 59.99(17) no
O13 N1 OW1 . 1_545 34.86(19) no
O12 N1 OW1 . 1_545 152.8(2) no
O11 N1 OW1 . 1_545 88.38(19) no
Na3 N1 OW1 . 1_545 35.25(6) no
O21 N2 O22 . . 119.1(3) no
O21 N2 O23 . . 118.3(3) no
O22 N2 O23 . . 122.7(3) no
O22 N2 Na4 . 1_565 64.26(18) no
O23 N2 Na4 . 1_565 59.40(17) no
O21 N2 Na4 . 1_565 169.0(2) no
O22 N2 OW2 . 4_556 68.17(18) no
O23 N2 OW2 . 4_556 77.65(18) no
O21 N2 OW2 . 4_556 127.30(19) no
Na4 N2 OW2 1_565 4_556 42.54(7) no
O31 N3 O32 . . 119.1(3) no
O31 N3 O33 . . 121.9(3) no
O32 N3 O33 . . 119.0(3) no
O33 N3 Na1 . 4_556 62.62(17) no
O31 N3 Na1 . 4_556 59.54(17) no
O32 N3 Na1 . 4_556 172.9(2) no
O41 N4 O42 . . 116.7(3) no
O41 N4 O43 . . 121.8(3) no
O42 N4 O43 . . 121.5(3) no
O43 N4 Na3 . . 68.5(2) no
O42 N4 Na3 . . 169.2(2) no
O41 N4 Na3 . . 53.50(17) no
O43 N4 OW1 . 1_545 39.1(2) no
O42 N4 OW1 . 1_545 151.7(2) no
O41 N4 OW1 . 1_545 86.45(19) no
Na3 N4 OW1 . 1_545 34.62(5) no
O51 N5 O52 . . 116.7(3) no
O51 N5 O53 . . 121.6(3) no
O52 N5 O53 . . 121.7(3) no
O53 N5 Na2 . . 63.24(18) no
O52 N5 Na2 . . 58.93(16) no
O51 N5 Na2 . . 171.9(2) no
O53 N5 Na4 . . 71.8(2) no
O52 N5 Na4 . . 165.3(2) no
O51 N5 Na4 . . 50.25(16) no
Na2 N5 Na4 . . 132.91(12) no
O53 N5 Ce3 . . 176.7(2) no
O52 N5 Ce3 . . 57.97(16) no
O51 N5 Ce3 . . 58.83(16) no
Na2 N5 Ce3 . . 116.77(10) no
Na4 N5 Ce3 . . 108.94(10) no
O53 N5 OW2 . . 37.00(18) no
O52 N5 OW2 . . 86.42(18) no
O51 N5 OW2 . . 154.1(2) no
Na2 N5 OW2 . . 33.34(6) no
Na4 N5 OW2 . . 107.89(9) no
Ce3 N5 OW2 . . 141.40(10) no
O61 N6 O62 . . 117.4(3) no
O61 N6 O63 . . 121.4(3) no
O62 N6 O63 . . 121.2(3) no
O63 N6 OW2 . . 68.9(2) no
O61 N6 OW2 . . 123.5(2) no
O62 N6 OW2 . . 79.70(19) no
O63 N6 OW2 . 3_645 66.0(2) no
O61 N6 OW2 . 3_645 55.34(18) no
O62 N6 OW2 . 3_645 172.8(2) no
OW2 N6 OW2 . 3_645 104.05(10) no
O71 N7 O72 . . 116.9(3) no
O71 N7 O73 . . 120.6(3) no
O72 N7 O73 . . 122.5(3) no
O73 N7 Na3 . 1_565 66.75(18) no
O72 N7 Na3 . 1_565 168.1(2) no
O71 N7 Na3 . 1_565 54.37(16) no
O73 N7 OW1 . 4_566 67.76(18) no
O72 N7 OW1 . 4_566 56.94(16) no
O71 N7 OW1 . 4_566 162.6(2) no
Na3 N7 OW1 1_565 4_566 128.43(11) no
O81 N8 O82 4 4 117.6(3) no
O81 N8 O83 4 . 122.1(3) no
O82 N8 O83 4 . 120.3(3) no
O83 N8 Na2 . . 62.10(18) no
O81 N8 Na2 4 . 169.4(2) no
O82 N8 Na2 4 . 58.96(17) no
O83 N8 Na4 . 4 54.02(18) no
O81 N8 Na4 4 4 69.24(18) no
O82 N8 Na4 4 4 166.5(2) no
Na2 N8 Na4 . 4 111.99(11) no
O91 N9 O92 2 . 116.4(3) no
O91 N9 O93 2 2 122.0(3) no
O92 N9 O93 . 2 121.5(3) no
O93 N9 Na3 2 2_565 76.4(2) no
O91 N9 Na3 2 2_565 46.15(16) no
O92 N9 Na3 . 2_565 161.0(2) no
O93 N9 OW1 2 2 71.0(2) no
O91 N9 OW1 2 2 70.66(17) no
O92 N9 OW1 . 2 132.7(2) no
Na3 N9 OW1 2_565 2 42.51(6) no
O93 N9 OW1 2 4_566 66.1(2) no
O91 N9 OW1 2 4_566 169.0(2) no
O92 N9 OW1 . 4_566 55.99(17) no
Na3 N9 OW1 2_565 4_566 139.62(11) no
OW1 N9 OW1 2 4_566 107.98(9) no
O101 N10 O102 . . 117.5(3) no
O101 N10 O103 . . 120.6(3) no
O102 N10 O103 . . 121.9(3) no
O103 N10 Ce2 . . 178.2(2) no
O102 N10 Ce2 . . 57.62(16) no
O101 N10 Ce2 . . 59.89(16) no
O103 N10 Na1 . . 66.4(2) no
O102 N10 Na1 . . 167.4(2) no
O101 N10 Na1 . . 55.16(17) no
Ce2 N10 Na1 . . 114.43(11) no
O103 N10 OW1 . . 67.2(2) no
O102 N10 OW1 . . 126.4(2) no
O101 N10 OW1 . . 78.31(19) no
Ce2 N10 OW1 . . 114.51(10) no
Na1 N10 OW1 . . 45.18(7) no
O103 N10 OW2 . 1_565 64.0(2) no
O102 N10 OW2 . 1_565 57.88(18) no
O101 N10 OW2 . 1_565 175.2(2) no
Ce2 N10 OW2 . 1_565 115.49(11) no
Na1 N10 OW2 . 1_565 129.12(11) no
OW1 N10 OW2 . 1_565 103.37(11) no
N1 O11 Na3 . . 94.36(19) no
N1 O11 Ce1 . . 96.74(19) no
Na3 O11 Ce1 . . 161.56(11) no
N1 O12 Na1 . . 103.8(2) no
N1 O12 Ce1 . . 97.55(19) no
Na1 O12 Ce1 . . 151.82(13) no
N1 O12 OW1 . . 135.7(2) no
Na1 O12 OW1 . . 39.98(7) no
Ce1 O12 OW1 . . 112.15(9) no
N1 O13 Na3 . . 93.1(2) no
N1 O13 Na1 . . 86.4(2) no
Na3 O13 Na1 . . 156.61(13) no
N1 O13 OW1 . 1_545 132.1(2) no
Na3 O13 OW1 . 1_545 47.85(8) no
Na1 O13 OW1 . 1_545 140.98(10) no
N2 O21 Ce3 . . 96.44(19) no
N2 O21 Ce2 . . 97.21(19) no
Ce3 O21 Ce2 . . 165.70(10) no
N2 O23 Na4 . 1_565 95.36(19) no
N2 O23 Ce3 . . 97.78(19) no
Na4 O23 Ce3 1_565 . 160.06(12) no
N2 O23 OW2 . 4_556 81.77(18) no
Na4 O23 OW2 1_565 4_556 43.73(7) no
Ce3 O23 OW2 . 4_556 123.88(10) no
N2 O22 Na4 . 1_565 90.5(2) no
N2 O22 Ce2 . . 97.1(2) no
Na4 O22 Ce2 1_565 . 164.91(11) no
N2 O22 OW2 . 4_556 91.1(2) no
Na4 O22 OW2 1_565 4_556 46.52(7) no
Ce2 O22 OW2 . 4_556 119.98(10) no
N3 O33 Na1 . 4_556 93.56(19) no
N3 O33 Ce2 . . 95.92(19) no
Na1 O33 Ce2 4_556 . 164.52(11) no
N3 O32 Ce2 . . 97.58(18) no
N3 O32 Ce1 . . 96.55(18) no
Ce2 O32 Ce1 . . 165.46(9) no
N3 O31 Na1 . 4_556 96.66(19) no
N3 O31 Ce1 . . 96.99(19) no
Na1 O31 Ce1 4_556 . 165.35(11) no
N4 O41 Na3 . . 102.4(2) no
N4 O41 Ce2 . . 97.30(19) no
Na3 O41 Ce2 . . 159.01(11) no
N4 O43 Na3 . . 88.0(2) no
N4 O43 Na2 . . 89.7(2) no
Na3 O43 Na2 . . 177.68(12) no
N4 O43 OW1 . 1_545 127.3(3) no
Na3 O43 OW1 . 1_545 44.83(7) no
Na2 O43 OW1 . 1_545 136.97(11) no
N4 O43 OW2 . . 129.4(3) no
Na3 O43 OW2 . . 138.83(11) no
Na2 O43 OW2 . . 43.45(7) no
OW1 O43 OW2 1_545 . 103.16(10) no
N4 O42 Na2 . . 102.37(19) no
N4 O42 Ce2 . . 96.86(18) no
Na2 O42 Ce2 . . 160.49(12) no
N5 O51 Na4 . . 105.6(2) no
N5 O51 Ce3 . . 96.34(19) no
Na4 O51 Ce3 . . 157.56(12) no
N5 O52 Na2 . . 94.8(2) no
N5 O52 Ce3 . . 97.50(18) no
Na2 O52 Ce3 . . 166.98(12) no
N5 O53 Na2 . . 91.5(2) no
N5 O53 Na4 . . 84.4(2) no
Na2 O53 Na4 . . 165.00(14) no
N5 O53 OW2 . . 130.2(2) no
Na2 O53 OW2 . . 46.15(8) no
Na4 O53 OW2 . . 143.41(11) no
N6 O61 Ce3 . 3_655 98.1(2) no
N6 O61 OW2 . 3_645 104.1(2) no
Ce3 O61 OW2 3_655 3_645 157.73(11) no
N6 O62 Na2 . . 102.5(2) no
N6 O62 Ce3 . 3_655 96.18(19) no
Na2 O62 Ce3 . 3_655 153.29(12) no
N6 O62 OW2 . . 79.21(19) no
Na2 O62 OW2 . . 43.66(7) no
Ce3 O62 OW2 3_655 . 124.12(10) no
N6 O63 Na4 . 2_655 126.3(2) no
N6 O63 Na2 . . 87.7(2) no
Na4 O63 Na2 2_655 . 141.78(11) no
N6 O63 OW2 . 3_645 93.4(2) no
Na4 O63 OW2 2_655 3_645 46.91(8) no
Na2 O63 OW2 . 3_645 162.40(14) no
N6 O63 OW2 . . 90.3(2) no
Na4 O63 OW2 2_655 . 135.88(13) no
Na2 O63 OW2 . . 45.29(8) no
OW2 O63 OW2 3_645 . 117.11(11) no
N7 O71 Na3 . 1_565 100.6(2) no
N7 O71 Ce2 . . 98.75(19) no
Na3 O71 Ce2 1_565 . 156.46(12) no
N7 O71 OW1 . . 138.9(2) no
Na3 O71 OW1 1_565 . 40.75(6) no
Ce2 O71 OW1 . . 116.57(9) no
N7 O72 Ce2 . . 95.63(18) no
N7 O72 OW1 . 4_566 101.4(2) no
Ce2 O72 OW1 . 4_566 151.73(12) no
N7 O73 Na1 . 4_566 136.1(2) no
N7 O73 Na3 . 1_565 88.57(19) no
Na1 O73 Na3 4_566 1_565 135.23(12) no
N7 O73 OW1 . 4_566 90.81(19) no
Na1 O73 OW1 4_566 4_566 49.47(8) no
Na3 O73 OW1 1_565 4_566 155.01(12) no
N8 O81 Ce2 4_556 . 95.7(2) no
N8 O81 Na4 4_556 . 85.58(19) no
Ce2 O81 Na4 . . 162.53(12) no
N8 O82 Na2 4_556 4_556 94.8(2) no
N8 O82 Ce2 4_556 . 97.99(19) no
Na2 O82 Ce2 4_556 . 159.35(12) no
N8 O82 OW2 4_556 4_556 133.1(2) no
Na2 O82 OW2 4_556 4_556 43.77(8) no
Ce2 O82 OW2 . 4_556 117.24(10) no
N8 O83 Na4 . 4 101.8(2) no
N8 O83 Na2 . . 92.5(2) no
Na4 O83 Na2 4 . 151.55(14) no
N8 O83 OW2 . 1_565 128.5(2) no
Na4 O83 OW2 4 1_565 43.13(7) no
Na2 O83 OW2 . 1_565 137.23(10) no
N9 O91 Na3 2 1_565 112.0(2) no
N9 O91 Ce1 2 . 95.72(19) no
Na3 O91 Ce1 1_565 . 151.77(12) no
N9 O91 OW1 2 . 86.96(18) no
Na3 O91 OW1 1_565 . 47.85(7) no
Ce1 O91 OW1 . . 132.92(11) no
N9 O92 Ce1 . . 98.9(2) no
N9 O92 OW1 . 4_566 103.1(2) no
Ce1 O92 OW1 . 4_566 157.35(12) no
N9 O93 Na1 2 3_565 127.1(2) no
N9 O93 Na3 2 1_565 81.1(2) no
Na1 O93 Na3 3_565 1_565 146.17(11) no
N9 O93 OW1 2 . 87.4(2) no
Na1 O93 OW1 3_565 . 139.27(11) no
Na3 O93 OW1 1_565 . 44.24(7) no
N9 O93 OW1 2 3_565 93.3(2) no
Na1 O93 OW1 3_565 3_565 47.21(7) no
Na3 O93 OW1 1_565 3_565 163.76(12) no
OW1 O93 OW1 . 3_565 120.70(10) no
N10 O101 Na1 . . 100.6(2) no
N10 O101 Ce2 . . 95.18(19) no
Na1 O101 Ce2 . . 161.61(12) no
N10 O101 OW1 . . 79.1(2) no
Na1 O101 OW1 . . 47.70(7) no
Ce2 O101 OW1 . . 127.83(11) no
N10 O102 Ce2 . . 97.9(2) no
N10 O102 OW2 . 1_565 101.0(2) no
Ce2 O102 OW2 . 1_565 161.07(12) no
N10 O102 OW1 . . 39.40(18) no
Ce2 O102 OW1 . . 101.32(8) no
OW2 O102 OW1 1_565 . 94.01(9) no
N10 O103 Na1 . . 90.0(2) no
N10 O103 OW1 . . 90.8(2) no
Na1 O103 OW1 . . 49.41(8) no
N10 O103 OW2 . 1_565 95.2(2) no
Na1 O103 OW2 . 1_565 167.24(14) no
OW1 O103 OW2 . 1_565 118.72(13) no
Na3 OW1 Na1 1_565 . 131.82(12) no
Na3 OW1 O72 1_565 4_565 127.92(12) no
Na1 OW1 O72 . 4_565 92.25(10) no
Na3 OW1 O92 1_565 4_565 123.70(12) no
Na1 OW1 O92 . 4_565 91.18(10) no
Na3 OW1 O103 1_565 . 111.50(11) no
Na1 OW1 O103 . . 60.77(10) no
O72 OW1 O103 4_565 . 61.87(9) no
O92 OW1 O103 4_565 . 122.08(11) no
Na3 OW1 O13 1_565 1_565 54.52(8) no
Na1 OW1 O13 . 1_565 165.13(13) no
O13 OW1 O72 1_565 4_565 90.70(10) yes
O13 OW1 O92 1_565 4_565 76.03(10) yes
O72 OW1 O92 4_565 4_565 70.85(9) yes
O103 OW1 O13 . 1_565 132.68(12) no
Na3 OW1 O73 1_565 4_565 169.72(12) no
Na1 OW1 O73 . 4_565 53.68(8) no
O72 OW1 O73 4_565 4_565 42.60(8) no
O92 OW1 O73 4_565 4_565 60.68(9) no
O103 OW1 O73 . 4_565 62.04(9) no
O13 OW1 O73 1_565 4_565 122.85(10) no
Na3 OW1 O91 1_565 . 50.65(8) no
Na1 OW1 O91 . . 89.85(10) no
O72 OW1 O91 4_565 . 177.75(13) no
O92 OW1 O91 4_565 . 108.27(11) no
O103 OW1 O91 . . 120.00(11) no
O13 OW1 O91 1_565 . 87.10(9) no
O73 OW1 O91 4_565 . 138.97(11) no
Na3 OW1 O93 1_565 . 66.97(9) no
Na1 OW1 O93 . . 102.61(11) no
O72 OW1 O93 4_565 . 137.95(11) no
O92 OW1 O93 4_565 . 69.71(9) no
O103 OW1 O93 . . 157.62(12) no
O13 OW1 O93 1_565 . 66.11(9) no
O73 OW1 O93 4_565 . 122.25(11) no
O91 OW1 O93 . . 40.55(7) no
Na3 OW1 O93 1_565 3_565 125.75(11) no
Na1 OW1 O93 . 3_565 59.10(9) no
O72 OW1 O93 4_565 3_565 98.37(10) no
O92 OW1 O93 4_565 3_565 41.38(8) no
O103 OW1 O93 . 3_565 115.04(12) no
O13 OW1 O93 1_565 3_565 106.04(11) no
O73 OW1 O93 4_565 3_565 64.13(9) no
O91 OW1 O93 . 3_565 82.01(9) no
O93 OW1 O93 . 3_565 59.30(10) no
Na4 OW2 Na2 4_545 . 138.72(13) no
Na4 OW2 O102 4_545 1_545 105.26(12) no
Na2 OW2 O102 . 1_545 112.72(11) no
Na4 OW2 O61 4_545 3_645 88.67(11) no
Na2 OW2 O61 . 3_645 116.17(13) no
O61 OW2 O102 3_645 1_545 74.44(10) yes
Na4 OW2 O103 4_545 1_545 80.29(11) no
Na2 OW2 O103 . 1_545 118.45(12) no
O102 OW2 O103 1_545 1_545 41.94(8) no
O61 OW2 O103 3_645 1_545 107.03(12) no
Na4 OW2 O63 4_545 3_645 55.10(9) no
Na2 OW2 O63 . 3_645 124.42(13) no
O102 OW2 O63 1_545 3_645 105.91(11) no
O61 OW2 O63 3_645 3_645 41.10(7) no
O103 OW2 O63 1_545 3_645 117.05(12) no
Na4 OW2 O63 4_545 . 101.29(11) no
Na2 OW2 O63 . . 61.53(10) no
O102 OW2 O63 1_545 . 135.61(12) no
O61 OW2 O63 3_645 . 71.24(10) no
O103 OW2 O63 1_545 . 177.54(12) no
O63 OW2 O63 3_645 . 62.89(11) no
Na4 OW2 O22 4_545 4 52.61(9) no
Na2 OW2 O22 . 4 93.67(11) no
O102 OW2 O22 1_545 4 118.91(12) no
O61 OW2 O22 3_645 4 140.49(11) no
O103 OW2 O22 1_545 4 76.97(9) no
O63 OW2 O22 3_645 4 101.14(10) no
O63 OW2 O22 . 4 105.48(10) no
Na4 OW2 O53 4_545 . 160.04(14) no
Na2 OW2 O53 . . 49.97(8) no
O102 OW2 O53 1_545 . 78.11(10) no
O61 OW2 O53 3_645 . 73.10(10) no
O103 OW2 O53 1_545 . 112.35(11) no
O63 OW2 O53 3_645 . 104.94(11) no
O63 OW2 O53 . . 65.61(9) no
O22 OW2 O53 4 . 143.16(12) no
Na4 OW2 N10 4_545 1_545 92.92(11) no
Na2 OW2 N10 . 1_545 117.37(11) no
O102 OW2 N10 1_545 1_545 21.15(7) no
O61 OW2 N10 3_645 1_545 91.02(10) no
O103 OW2 N10 1_545 1_545 20.79(7) no
O63 OW2 N10 3_645 1_545 113.18(11) no
O63 OW2 N10 . 1_545 156.76(12) no
O22 OW2 N10 4 1_545 97.76(10) no
O53 OW2 N10 . 1_545 95.41(10) no

loop_
_geom_bond_atom_site_label_1
_geom_bond_atom_site_label_2
_geom_bond_site_symmetry_2
_geom_bond_distance
_geom_bond_publ_flag
Ce1 O11 . 2.623(3) yes
Ce1 O11 2 2.623(3) yes
Ce1 O12 . 2.611(3) yes
Ce1 O12 2 2.611(3) yes
Ce1 O31 . 2.713(3) yes
Ce1 O31 2 2.713(3) yes
Ce1 O32 . 2.704(2) yes
Ce1 O32 2 2.704(2) yes
Ce1 O91 . 2.646(3) yes
Ce1 O91 2 2.646(3) yes
Ce1 O92 . 2.578(3) yes
Ce1 O92 2 2.578(3) yes
Ce2 O21 . 2.721(3) yes
Ce2 O22 . 2.744(3) yes
Ce2 O32 . 2.667(2) yes
Ce2 O33 . 2.722(3) yes
Ce2 O41 . 2.592(3) yes
Ce2 O42 . 2.609(2) yes
Ce2 O71 . 2.588(2) yes
Ce2 O72 . 2.654(3) yes
Ce2 O81 . 2.659(3) yes
Ce2 O82 . 2.600(3) yes
Ce2 O101 . 2.616(3) yes
Ce2 O102 . 2.567(3) yes
Ce3 O21 . 2.691(2) yes
Ce3 O21 2_655 2.691(2) yes
Ce3 O23 . 2.681(3) yes
Ce3 O23 2_655 2.681(3) yes
Ce3 O51 . 2.601(3) yes
Ce3 O51 2_655 2.601(3) yes
Ce3 O52 . 2.584(2) yes
Ce3 O52 2_655 2.584(2) yes
Ce3 O61 4_556 2.624(3) yes
Ce3 O61 3_655 2.624(3) yes
Ce3 O62 4_556 2.663(3) yes
Ce3 O62 3_655 2.663(3) yes
Na1 O12 . 2.511(3) yes
Na1 O13 . 2.891(3) yes
Na1 O31 4 2.655(3) yes
Na1 O33 4 2.722(3) yes
Na1 O73 4_565 2.576(3) yes
Na1 O93 3_565 2.839(3) yes
Na1 O101 . 2.543(3) yes
Na1 O103 . 2.790(4) yes
Na1 OW1 . 2.429(3) yes
Na1 N10 . 3.046(4) no
Na1 N3 4 3.058(3) no
Na1 Na3 1_565 4.364(2) no
Na2 O42 . 2.590(3) yes
Na2 O43 . 2.875(4) yes
Na2 O52 . 2.447(3) yes
Na2 O53 . 2.544(3) yes
Na2 O62 . 2.637(3) yes
Na2 O63 . 2.964(4) yes
Na2 O82 4 2.459(3) yes
Na2 O83 . 2.530(3) yes
Na2 OW2 . 2.395(3) yes
Na2 N5 . 2.847(3) no
Na2 N8 . 2.861(3) no
Na3 O11 . 2.535(3) yes
Na3 O13 . 2.585(3) yes
Na3 O41 . 2.510(3) yes
Na3 O43 . 2.839(3) yes
Na3 O71 1_545 2.431(3) yes
Na3 O73 1_545 2.701(3) yes
Na3 O91 1_545 2.455(3) yes
Na3 O93 1_545 3.104(3) yes
Na3 OW1 1_545 2.351(3) yes
Na3 N1 . 2.919(3) no
Na3 N7 1_545 2.940(3) no
Na3 N4 . 3.050(4) no
Na4 O22 1_545 2.615(3) yes
Na4 O23 1_545 2.509(3) yes
Na4 O51 . 2.399(3) yes
Na4 O53 . 2.869(3) yes
Na4 O63 2_655 2.678(4) yes
Na4 O81 . 2.756(3) yes
Na4 O83 4_556 2.428(3) yes
Na4 OW2 4_546 2.386(3) yes
Na4 N2 1_545 2.901(3) no
Na4 N8 4_556 2.937(4) no
Na4 N5 . 3.005(3) no
N1 O11 . 1.267(4) no
N1 O12 . 1.259(4) no
N1 O13 . 1.226(4) no
N1 OW1 1_545 4.026(4) no
N2 O21 . 1.274(4) no
N2 O22 . 1.236(3) no
N2 O23 . 1.242(4) no
N2 Na4 1_565 2.901(3) no
N2 OW2 4_556 3.498(4) no
N3 O31 . 1.243(3) no
N3 O32 . 1.274(3) no
N3 O33 . 1.238(4) no
N3 Na1 4_556 3.058(3) no
N4 O41 . 1.276(4) no
N4 O42 . 1.262(4) no
N4 O43 . 1.215(4) no
N4 OW1 1_545 4.101(4) no
N5 O51 . 1.277(4) no
N5 O52 . 1.265(4) no
N5 O53 . 1.217(4) no
N5 OW2 . 4.193(4) no
N6 O61 . 1.263(4) no
N6 O62 . 1.267(4) no
N6 O63 . 1.230(4) no
N6 OW2 . 3.459(4) no
N6 OW2 3_645 3.493(4) no
N7 O71 . 1.265(3) no
N7 O72 . 1.265(4) no
N7 O73 . 1.228(4) no
N7 Na3 1_565 2.940(3) no
N7 OW1 4_566 3.361(4) no
N8 O81 4 1.253(4) no
N8 O82 4 1.271(4) no
N8 O83 . 1.230(4) no
N8 Na4 4 2.937(4) no
N9 O91 2 1.266(4) no
N9 O92 . 1.270(4) no
N9 O93 2 1.222(4) no
N9 Na3 2_565 3.155(3) no
N9 OW1 2 3.321(4) no
N9 OW1 4_566 3.467(4) no
N10 O101 . 1.274(4) no
N10 O102 . 1.258(4) no
N10 O103 . 1.220(4) no
N10 OW1 . 3.256(4) no
N10 OW2 1_565 3.423(4) no
O12 OW1 . 3.739(4) no
O13 OW1 1_545 3.100(4) no
O23 Na4 1_565 2.508(3) no
O23 OW2 4_556 3.453(4) no
O22 Na4 1_565 2.614(3) no
O22 OW2 4_556 3.248(4) no
O33 Na1 4_556 2.721(3) no
O31 Na1 4_556 2.654(3) no
O43 OW1 1_545 3.249(4) no
O43 OW2 . 3.440(4) no
O53 OW2 . 3.303(4) no
O61 Ce3 3_655 2.624(3) no
O61 OW2 3_645 2.962(4) no
O62 Ce3 3_655 2.662(3) no
O62 OW2 . 3.465(4) no
O63 Na4 2_655 2.680(4) no
O63 OW2 3_645 3.197(4) no
O63 OW2 . 3.226(4) no
O71 Na3 1_565 2.431(3) no
O71 OW1 . 3.579(4) no
O72 OW1 4_566 2.873(3) no
O73 Na1 4_566 2.574(3) no
O73 Na3 1_565 2.702(3) no
O73 OW1 4_566 3.111(4) no
O81 N8 4_556 1.253(4) no
O82 N8 4_556 1.271(4) no
O82 Na2 4_556 2.460(3) no
O82 OW2 4_556 3.462(4) no
O83 Na4 4 2.428(3) no
O83 OW2 1_565 3.487(4) no
O91 N9 2 1.266(4) no
O91 Na3 1_565 2.454(3) no
O91 OW1 . 3.138(3) no
O92 OW1 4_566 2.951(4) no
O93 N9 2 1.222(4) no
O93 Na1 3_565 2.839(3) no
O93 Na3 1_565 3.103(3) no
O93 OW1 . 3.143(4) no
O93 OW1 3_565 3.176(4) no
O101 OW1 . 3.247(4) no
O102 OW2 1_565 2.953(4) no
O102 OW1 . 4.129(4) no
O103 OW1 . 3.002(4) no
O103 OW2 1_565 3.090(4) no
OW1 Na3 1_565 2.352(3) no
OW1 O13 1_565 3.099(4) yes
OW1 O72 4_565 2.873(3) yes
OW1 O92 4_565 2.952(4) yes
OW1 O73 4_565 3.111(4) no
OW1 O93 3_565 3.176(4) no
OW2 Na4 4_545 2.387(3) no
OW2 O61 3_645 2.964(4) yes
OW2 O102 1_545 2.954(4) yes
OW2 O103 1_545 3.090(4) no
OW2 O63 3_645 3.197(4) no
OW2 O22 4 3.248(4) no
OW2 N10 1_545 3.423(4) no
